data_4069678
loop_
_publ_author_name
'Yadav, Mahendra'
'Singh, Ashish Kumar'
'Pandey, Daya Shankar'

_publ_section_title
;
 First Examples of Heteroleptic Dipyrrin/\h5-Pentamethylcyclopentadienyl
 Rhodium/Iridium(III) Complexes and Their Catalytic Activity
;
_journal_issue 16
_journal_name_full Organometallics
_journal_page_first 4713
_journal_paper_doi 10.1021/om900349v
_journal_volume 28
_journal_year 2009
_chemical_formula_sum 'C45.61 H37.14 F3 N3 O3 P Rh S'
_chemical_formula_weight 898.19
_chemical_name_systematic
;
 ?
;
_space_group_IT_number 62
_symmetry_cell_setting orthorhombic
_symmetry_space_group_name_Hall '-P 2ac 2n'
_symmetry_space_group_name_H-M 'P n m a'
_atom_sites_solution_hydrogens geom
_atom_sites_solution_primary direct
_atom_sites_solution_secondary difmap
_audit_creation_method SHELXL-97
_cell_angle_alpha 90.00
_cell_angle_beta 90.00
_cell_angle_gamma 90.00
_cell_formula_units_Z 4
_cell_length_a 15.3601(14)
_cell_length_b 13.4016(11)
_cell_length_c 19.6671(12)
_cell_measurement_reflns_used 5420
_cell_measurement_temperature 150(2)
_cell_measurement_theta_max 32.9505
_cell_measurement_theta_min 2.8996
_cell_volume 4048.5(6)
_computing_cell_refinement 'CrysAlis RED, Oxford Diffraction Ltd.,'
_computing_data_collection 'CrysAlis CCD, Oxford Diffraction Ltd.,'
_computing_data_reduction 'CrysAlis RED, Oxford Diffraction Ltd.,'
_computing_molecular_graphics Ortep3
_computing_publication_material Shelx97
_computing_structure_refinement 'SHELXL-97 (Sheldrick, 1997)'
_computing_structure_solution 'SHELXS-97 (Sheldrick, 1997)'
_diffrn_ambient_temperature 150(2)
_diffrn_detector_area_resol_mean 15.9948
_diffrn_measured_fraction_theta_full 0.998
_diffrn_measured_fraction_theta_max 0.998
_diffrn_measurement_device_type 'OXFORD DIFFRACTION XCALIBUR-S'
_diffrn_measurement_method \w/q-scan
_diffrn_radiation_monochromator graphite
_diffrn_radiation_source 'Enhance (Mo) X-ray Source'
_diffrn_radiation_type MoK\a
_diffrn_radiation_wavelength 0.71073
_diffrn_reflns_av_R_equivalents 0.0614
_diffrn_reflns_av_sigmaI/netI 0.0363
_diffrn_reflns_limit_h_max 18
_diffrn_reflns_limit_h_min -18
_diffrn_reflns_limit_k_max 15
_diffrn_reflns_limit_k_min -15
_diffrn_reflns_limit_l_max 23
_diffrn_reflns_limit_l_min -23
_diffrn_reflns_number 24373
_diffrn_reflns_theta_full 25.00
_diffrn_reflns_theta_max 25.00
_diffrn_reflns_theta_min 2.85
_exptl_absorpt_coefficient_mu 0.572
_exptl_absorpt_correction_T_max 0.8655
_exptl_absorpt_correction_T_min 0.8292
_exptl_absorpt_correction_type multi-scan
_exptl_absorpt_process_details
;
CrysAlis RED, Oxford Diffraction Ltd.,
Version 1.171.32.15 (release 10-01-2008 CrysAlis171 .NET)
(compiled Jan 10 2008,16:37:18)
Empirical absorption correction using spherical harmonics,
 implemented in SCALE3 ABSPACK scaling algorithm.
;
_exptl_crystal_colour orange
_exptl_crystal_density_diffrn 1.474
_exptl_crystal_density_method 'not measured'
_exptl_crystal_description block
_exptl_crystal_F_000 1835
_exptl_crystal_size_max 0.34
_exptl_crystal_size_mid 0.28
_exptl_crystal_size_min 0.26
_refine_diff_density_max 0.724
_refine_diff_density_min -0.680
_refine_diff_density_rms 0.107
_refine_ls_extinction_method none
_refine_ls_goodness_of_fit_ref 1.235
_refine_ls_hydrogen_treatment riding
_refine_ls_matrix_type full
_refine_ls_number_parameters 361
_refine_ls_number_reflns 3735
_refine_ls_number_restraints 96
_refine_ls_restrained_S_all 1.230
_refine_ls_R_factor_all 0.0734
_refine_ls_R_factor_gt 0.0634
_refine_ls_shift/su_max 0.001
_refine_ls_shift/su_mean 0.000
_refine_ls_structure_factor_coef Fsqd
_refine_ls_weighting_details 'calc w=1/[\s^2^(Fo^2^)+(0.0166P)^2^+25.7236P] where P=(Fo^2^+2Fc^2^)/3'
_refine_ls_weighting_scheme calc
_refine_ls_wR_factor_gt 0.1391
_refine_ls_wR_factor_ref 0.1421
_reflns_number_gt 3127
_reflns_number_total 3735
_reflns_threshold_expression >2sigma(I)
_cod_data_source_file om900349v_si_001.cif
_cod_data_source_block complex7
_cod_depositor_comments
;
The following automatic conversions were performed:

'_symmetry_cell_setting' value 'Orthorhombic' changed to
'orthorhombic' according to
/home/saulius/struct/CIF-dictionaries/cif_core.dic dictionary named
'cif_core.dic' version 2.4.2 from 2011-04-26.

Automatic conversion script
Id: cif_fix_values 1715 2011-07-08 13:25:40Z adriana 
;
_cod_database_code 4069678

loop_
_symmetry_equiv_pos_as_xyz
'x, y, z'
'-x+1/2, -y, z+1/2'
'x+1/2, -y+1/2, -z+1/2'
'-x, y+1/2, -z'
'-x, -y, -z'
'x-1/2, y, -z-1/2'
'-x-1/2, y-1/2, z-1/2'
'x, -y-1/2, z'

loop_
_atom_site_label
_atom_site_type_symbol
_atom_site_fract_x
_atom_site_fract_y
_atom_site_fract_z
_atom_site_U_iso_or_equiv
_atom_site_adp_type
_atom_site_occupancy
_atom_site_symmetry_multiplicity
_atom_site_calc_flag
_atom_site_refinement_flags
_atom_site_disorder_assembly
_atom_site_disorder_group
Rh1 Rh 0.29878(4) 0.2500 0.57385(3) 0.02343(19) Uani 1 2 d S . .
S1 S -0.33768(15) 0.2500 0.49258(13) 0.0436(6) Uani 1 2 d S . .
P1 P 0.22112(13) 0.2500 0.67592(10) 0.0245(5) Uani 1 2 d S . .
F1 F -0.3192(3) 0.1695(4) 0.3731(2) 0.0674(13) Uani 1 1 d . . .
F2 F -0.4392(4) 0.2500 0.3860(3) 0.078(2) Uani 1 2 d S . .
O1 O -0.3804(3) 0.1601(4) 0.5136(3) 0.0660(16) Uani 1 1 d . . .
O2 O -0.2448(4) 0.2500 0.4994(3) 0.0457(17) Uani 1 2 d S . .
N1 N 0.2111(3) 0.3579(3) 0.5394(2) 0.0245(10) Uani 1 1 d . . .
C1 C 0.2172(4) 0.4558(4) 0.5495(3) 0.0379(15) Uani 1 1 d . A .
H1 H 0.2577 0.4868 0.5792 0.046 Uiso 1 1 calc R . .
C2 C 0.1553(5) 0.5068(5) 0.5102(4) 0.0533(19) Uani 1 1 d . . .
H2 H 0.1459 0.5769 0.5091 0.064 Uiso 1 1 calc R A .
C3 C 0.1119(4) 0.4370(5) 0.4743(3) 0.0408(15) Uani 1 1 d . A .
H3 H 0.0661 0.4490 0.4429 0.049 Uiso 1 1 calc R . .
C4 C 0.1464(3) 0.3430(4) 0.4919(3) 0.0250(12) Uani 1 1 d . A .
C5 C 0.1195(5) 0.2500 0.4685(4) 0.0254(17) Uani 1 2 d S . .
C6 C 0.0527(5) 0.2500 0.4138(4) 0.0326(19) Uani 1 2 d S A .
C7 C 0.0774(6) 0.2500 0.3464(5) 0.054(3) Uani 1 2 d S . .
H7 H 0.1376 0.2500 0.3352 0.064 Uiso 1 2 calc SR A .
C8 C 0.0172(6) 0.2500 0.2956(5) 0.061(4) Uani 1 2 d S A .
H8 H 0.0358 0.2500 0.2496 0.074 Uiso 1 2 calc SR . .
C9 C -0.0710(6) 0.2500 0.3104(5) 0.054(3) Uani 1 2 d S . .
C10 C -0.1364(7) 0.2500 0.2572(5) 0.078(4) Uani 1 2 d S A .
C11 C -0.0976(6) 0.2500 0.3772(4) 0.054(3) Uani 1 2 d S A .
H11 H -0.1579 0.2500 0.3881 0.065 Uiso 1 2 calc SR . .
C12 C -0.0357(5) 0.2500 0.4284(5) 0.045(2) Uani 1 2 d S . .
H12 H -0.0541 0.2500 0.4745 0.054 Uiso 1 2 calc SR A .
C23 C 0.4739(6) 0.2500 0.6789(5) 0.077(5) Uani 1 2 d S A .
H23A H 0.4790 0.3188 0.6953 0.116 Uiso 0.50 1 calc PR . .
H23B H 0.5316 0.2188 0.6784 0.116 Uiso 0.50 1 calc PR . .
H23C H 0.4354 0.2124 0.7093 0.116 Uiso 0.50 1 calc PR . .
C24 C 0.4373(5) 0.2500 0.6093(4) 0.042(2) Uani 1 2 d S . .
C25 C 0.4454(5) 0.4415(6) 0.5860(4) 0.059(2) Uani 1 1 d . . .
H25A H 0.4261 0.4866 0.5497 0.089 Uiso 1 1 calc R A .
H25B H 0.5088 0.4458 0.5907 0.089 Uiso 1 1 calc R . .
H25C H 0.4178 0.4609 0.6289 0.089 Uiso 1 1 calc R . .
C26 C 0.4202(3) 0.3369(5) 0.5686(3) 0.0345(14) Uani 1 1 d . . .
C27 C 0.3802(4) 0.3690(5) 0.4423(3) 0.0456(17) Uani 1 1 d . A .
H27A H 0.3846 0.4390 0.4564 0.068 Uiso 1 1 calc R . .
H27B H 0.3214 0.3558 0.4252 0.068 Uiso 1 1 calc R . .
H27C H 0.4227 0.3557 0.4062 0.068 Uiso 1 1 calc R . .
C28 C 0.3985(3) 0.3025(4) 0.5020(3) 0.0288(13) Uani 1 1 d . . .
C111 C -0.3548(6) 0.2500 0.4018(5) 0.041(2) Uani 1 2 d S . .
N2 N -0.1855(7) 0.2500 0.2152(5) 0.097(4) Uani 1 2 d S . .
C17 C 0.2252(17) 0.362(3) 0.7267(16) 0.049(7) Uani 0.518(7) 1 d PDU A 1
C18 C 0.3053(15) 0.4055(18) 0.7335(11) 0.084(8) Uani 0.518(7) 1 d PDU A 1
H18 H 0.3554 0.3766 0.7133 0.101 Uiso 0.518(7) 1 calc PR A 1
C19 C 0.3114(18) 0.494(2) 0.7714(14) 0.077(8) Uani 0.518(7) 1 d PDU A 1
H19 H 0.3669 0.5251 0.7744 0.092 Uiso 0.518(7) 1 calc PR A 1
C20 C 0.2507(10) 0.5346(13) 0.8007(9) 0.054(4) Uani 0.518(7) 1 d PDU A 1
H20 H 0.2594 0.5922 0.8281 0.065 Uiso 0.518(7) 1 calc PR A 1
C21 C 0.1740(11) 0.4956(15) 0.7931(13) 0.122(8) Uani 0.518(7) 1 d PDU A 1
H21 H 0.1254 0.5259 0.8147 0.146 Uiso 0.518(7) 1 calc PR A 1
C22 C 0.1616(11) 0.4107(15) 0.7541(11) 0.111(8) Uani 0.518(7) 1 d PDU A 1
H22 H 0.1038 0.3873 0.7471 0.133 Uiso 0.518(7) 1 calc PR A 1
C17` C 0.2483(12) 0.350(2) 0.7353(12) 0.028(5) Uani 0.518(7) 1 d PDU A 2
C18` C 0.2879(12) 0.4355(12) 0.7165(8) 0.027(4) Uani 0.482(7) 1 d PDU A 2
H18` H 0.3046 0.4417 0.6702 0.032 Uiso 0.482(7) 1 calc PR A 2
C19` C 0.3060(19) 0.514(2) 0.7589(13) 0.040(5) Uani 0.482(7) 1 d PDU A 2
H19` H 0.3338 0.5733 0.7433 0.048 Uiso 0.482(7) 1 calc PR A 2
C20` C 0.2795(10) 0.5003(12) 0.8299(8) 0.040(3) Uani 0.482(7) 1 d PDU A 2
H20` H 0.2897 0.5523 0.8618 0.048 Uiso 0.482(7) 1 calc PR A 2
C21` C 0.2405(10) 0.4146(11) 0.8512(7) 0.047(4) Uani 0.482(7) 1 d PDU A 2
H21` H 0.2233 0.4083 0.8974 0.056 Uiso 0.482(7) 1 calc PR A 2
C22` C 0.2256(8) 0.3374(10) 0.8071(6) 0.036(3) Uani 0.482(7) 1 d PDU A 2
H22` H 0.2010 0.2766 0.8229 0.043 Uiso 0.482(7) 1 calc PR A 2
C13 C 0.1033(6) 0.2500 0.6591(5) 0.061(3) Uani 1 2 d SU . .
C14 C 0.0705(8) 0.3649(15) 0.6679(8) 0.054(4) Uani 0.536(18) 1 d PU . 1
H14 H 0.1094 0.4153 0.6830 0.065 Uiso 0.536(18) 1 calc PR . 1
C15 C -0.0159(8) 0.3879(14) 0.6528(7) 0.059(5) Uani 0.536(18) 1 d PU . 1
H15 H -0.0427 0.4508 0.6605 0.071 Uiso 0.536(18) 1 calc PR . 1
C15` C -0.037(4) 0.2500 0.616(3) 0.093(9) Uani 0.464(18) 2 d SPU . 2
C14` C 0.0557(10) 0.3075(18) 0.6335(8) 0.061(5) Uani 0.464(18) 1 d PU . 2
C16` C -0.0569(12) 0.1940(13) 0.6249(8) 0.118(6) Uani 1 1 d U . .

loop_
_atom_site_aniso_label
_atom_site_aniso_U_11
_atom_site_aniso_U_22
_atom_site_aniso_U_33
_atom_site_aniso_U_23
_atom_site_aniso_U_13
_atom_site_aniso_U_12
Rh1 0.0227(3) 0.0284(3) 0.0192(3) 0.000 0.0006(3) 0.000
S1 0.0313(12) 0.0490(15) 0.0504(14) 0.000 0.0013(11) 0.000
P1 0.0230(10) 0.0284(11) 0.0220(10) 0.000 0.0024(8) 0.000
F1 0.068(3) 0.067(3) 0.066(3) -0.022(2) 0.000(2) 0.002(2)
F2 0.030(3) 0.139(7) 0.066(4) 0.000 -0.011(3) 0.000
O1 0.053(3) 0.072(4) 0.073(4) 0.021(3) 0.007(3) -0.021(3)
O2 0.032(3) 0.048(4) 0.058(4) 0.000 -0.010(3) 0.000
N1 0.027(2) 0.022(2) 0.025(2) -0.0014(19) 0.003(2) -0.001(2)
C1 0.037(3) 0.025(3) 0.051(4) -0.005(3) -0.003(3) -0.002(3)
C2 0.064(5) 0.026(4) 0.071(5) 0.005(4) -0.001(4) 0.005(3)
C3 0.038(3) 0.039(4) 0.046(4) 0.009(3) -0.003(3) 0.009(3)
C4 0.020(3) 0.029(3) 0.025(3) 0.003(2) 0.003(2) 0.002(2)
C5 0.017(4) 0.039(5) 0.020(4) 0.000 0.006(3) 0.000
C6 0.029(4) 0.045(5) 0.024(4) 0.000 -0.003(3) 0.000
C7 0.025(5) 0.105(9) 0.030(5) 0.000 0.002(4) 0.000
C8 0.018(4) 0.136(11) 0.029(5) 0.000 0.001(4) 0.000
C9 0.023(4) 0.114(10) 0.025(5) 0.000 0.000(4) 0.000
C10 0.039(6) 0.169(14) 0.026(5) 0.000 -0.009(5) 0.000
C11 0.026(5) 0.113(10) 0.023(4) 0.000 0.007(4) 0.000
C12 0.024(4) 0.087(8) 0.023(4) 0.000 0.002(4) 0.000
C23 0.011(4) 0.184(15) 0.036(5) 0.000 -0.010(4) 0.000
C24 0.018(4) 0.078(7) 0.029(5) 0.000 -0.001(4) 0.000
C25 0.050(4) 0.055(5) 0.072(5) -0.027(4) 0.006(4) -0.022(4)
C26 0.020(3) 0.047(4) 0.037(3) -0.009(3) 0.001(3) -0.004(3)
C27 0.044(4) 0.051(4) 0.042(4) 0.020(3) 0.011(3) 0.000(3)
C28 0.019(3) 0.037(3) 0.030(3) -0.001(3) 0.010(2) 0.002(2)
C111 0.028(5) 0.049(6) 0.047(5) 0.000 0.001(4) 0.000
N2 0.067(7) 0.194(14) 0.028(5) 0.000 -0.021(5) 0.000
C17 0.034(11) 0.045(11) 0.068(14) -0.026(9) 0.014(9) -0.004(8)
C18 0.031(8) 0.111(18) 0.112(18) -0.078(13) 0.008(12) -0.003(12)
C19 0.050(10) 0.098(19) 0.082(19) -0.058(14) 0.023(12) -0.031(11)
C20 0.048(8) 0.056(10) 0.060(10) -0.032(8) 0.009(8) -0.013(7)
C21 0.054(8) 0.108(14) 0.204(19) -0.116(13) 0.043(12) -0.024(9)
C22 0.050(8) 0.110(14) 0.173(17) -0.108(13) 0.057(11) -0.037(9)
C17` 0.015(10) 0.039(9) 0.030(7) -0.012(6) 0.022(7) -0.008(8)
C18` 0.050(12) 0.017(6) 0.013(5) 0.010(4) -0.009(6) 0.005(6)
C19` 0.073(13) 0.025(7) 0.023(7) 0.008(6) -0.019(8) -0.006(8)
C20` 0.045(9) 0.042(8) 0.032(7) -0.010(6) 0.001(7) 0.007(7)
C21` 0.077(10) 0.042(7) 0.022(6) -0.004(5) 0.009(6) 0.004(7)
C22` 0.049(8) 0.034(6) 0.024(6) 0.000(5) 0.012(5) 0.000(6)
C13 0.024(5) 0.134(9) 0.026(5) 0.000 0.007(4) 0.000
C14 0.029(6) 0.110(11) 0.024(7) 0.016(8) 0.008(5) 0.004(7)
C15 0.035(6) 0.101(12) 0.041(8) 0.021(8) 0.002(6) -0.002(7)
C15` 0.073(16) 0.19(2) 0.019(13) 0.000 -0.003(13) 0.000
C14` 0.036(7) 0.131(15) 0.016(7) 0.013(9) 0.011(6) 0.045(7)
C16` 0.128(12) 0.167(16) 0.058(8) -0.017(10) -0.018(8) 0.005(9)

loop_
_atom_type_symbol
_atom_type_description
_atom_type_scat_dispersion_real
_atom_type_scat_dispersion_imag
_atom_type_scat_source
C C 0.0033 0.0016 'International Tables Vol C Tables 4.2.6.8 and 6.1.1.4'
H H 0.0000 0.0000 'International Tables Vol C Tables 4.2.6.8 and 6.1.1.4'
N N 0.0061 0.0033 'International Tables Vol C Tables 4.2.6.8 and 6.1.1.4'
O O 0.0106 0.0060 'International Tables Vol C Tables 4.2.6.8 and 6.1.1.4'
F F 0.0171 0.0103 'International Tables Vol C Tables 4.2.6.8 and 6.1.1.4'
P P 0.1023 0.0942 'International Tables Vol C Tables 4.2.6.8 and 6.1.1.4'
S S 0.1246 0.1234 'International Tables Vol C Tables 4.2.6.8 and 6.1.1.4'
Rh Rh -1.1178 0.9187 'International Tables Vol C Tables 4.2.6.8 and 6.1.1.4'

loop_
_geom_angle_atom_site_label_1
_geom_angle_atom_site_label_2
_geom_angle_atom_site_label_3
_geom_angle
_geom_angle_site_symmetry_1
_geom_angle_site_symmetry_3
N1 Rh1 N1 87.6(2) 8_565 .
N1 Rh1 C28 91.09(19) 8_565 8_565
N1 Rh1 C28 117.53(19) . 8_565
N1 Rh1 C28 117.53(19) 8_565 .
N1 Rh1 C28 91.09(19) . .
C28 Rh1 C28 37.3(3) 8_565 .
N1 Rh1 C26 153.8(2) 8_565 .
N1 Rh1 C26 99.5(2) . .
C28 Rh1 C26 63.2(2) 8_565 .
C28 Rh1 C26 37.9(2) . .
N1 Rh1 C26 99.5(2) 8_565 8_565
N1 Rh1 C26 153.8(2) . 8_565
C28 Rh1 C26 37.9(2) 8_565 8_565
C28 Rh1 C26 63.2(2) . 8_565
C26 Rh1 C26 63.9(3) . 8_565
N1 Rh1 C24 135.52(12) 8_565 .
N1 Rh1 C24 135.52(13) . .
C28 Rh1 C24 62.5(3) 8_565 .
C28 Rh1 C24 62.5(3) . .
C26 Rh1 C24 37.74(19) . .
C26 Rh1 C24 37.74(19) 8_565 .
N1 Rh1 P1 87.11(12) 8_565 .
N1 Rh1 P1 87.11(12) . .
C28 Rh1 P1 155.22(15) 8_565 .
C28 Rh1 P1 155.22(15) . .
C26 Rh1 P1 118.23(16) . .
C26 Rh1 P1 118.23(16) 8_565 .
C24 Rh1 P1 102.6(2) . .
O2 S1 O1 115.4(3) . .
O2 S1 O1 115.4(3) . 8_565
O1 S1 O1 114.5(5) . 8_565
O2 S1 C111 103.7(4) . .
O1 S1 C111 102.7(3) . .
O1 S1 C111 102.7(3) 8_565 .
C17 P1 C17 112.6(18) 8_565 .
C17 P1 C17` 104.4(6) 8_565 .
C17 P1 C17` 13.4(12) . .
C17 P1 C17` 13.4(12) 8_565 8_565
C17 P1 C17` 104.4(6) . 8_565
C17` P1 C17` 94.5(15) . 8_565
C17 P1 C13 97.7(8) 8_565 .
C17 P1 C13 97.7(8) . .
C17` P1 C13 109.9(6) . .
C17` P1 C13 109.9(6) 8_565 .
C17 P1 Rh1 117.3(10) 8_565 .
C17 P1 Rh1 117.3(10) . .
C17` P1 Rh1 115.6(7) . .
C17` P1 Rh1 115.6(7) 8_565 .
C13 P1 Rh1 110.4(3) . .
C1 N1 C4 107.1(5) . .
C1 N1 Rh1 126.1(4) . .
C4 N1 Rh1 125.8(4) . .
N1 C1 C2 110.6(6) . .
N1 C1 H1 124.7 . .
C2 C1 H1 124.7 . .
C3 C2 C1 106.5(6) . .
C3 C2 H2 126.7 . .
C1 C2 H2 126.7 . .
C2 C3 C4 107.8(6) . .
C2 C3 H3 126.1 . .
C4 C3 H3 126.1 . .
N1 C4 C5 124.6(5) . .
N1 C4 C3 108.0(5) . .
C5 C4 C3 127.4(5) . .
C4 C5 C4 127.2(7) . 8_565
C4 C5 C6 116.4(4) . .
C4 C5 C6 116.4(4) 8_565 .
C7 C6 C12 118.0(8) . .
C7 C6 C5 120.4(7) . .
C12 C6 C5 121.7(7) . .
C8 C7 C6 121.2(8) . .
C8 C7 H7 119.4 . .
C6 C7 H7 119.4 . .
C7 C8 C9 120.7(9) . .
C7 C8 H8 119.6 . .
C9 C8 H8 119.6 . .
C11 C9 C8 119.3(9) . .
C11 C9 C10 118.9(8) . .
C8 C9 C10 121.7(9) . .
N2 C10 C9 178.7(12) . .
C9 C11 C12 119.4(8) . .
C9 C11 H11 120.3 . .
C12 C11 H11 120.3 . .
C11 C12 C6 121.4(8) . .
C11 C12 H12 119.3 . .
C6 C12 H12 119.3 . .
C24 C23 H23A 109.5 . .
C24 C23 H23B 109.5 . .
H23A C23 H23B 109.5 . .
C24 C23 H23C 109.5 . .
H23A C23 H23C 109.5 . .
H23B C23 H23C 109.5 . .
C26 C24 C26 108.3(7) 8_565 .
C26 C24 C23 125.7(4) 8_565 .
C26 C24 C23 125.7(4) . .
C26 C24 Rh1 69.7(4) 8_565 .
C26 C24 Rh1 69.7(4) . .
C23 C24 Rh1 130.5(6) . .
C26 C25 H25A 109.5 . .
C26 C25 H25B 109.5 . .
H25A C25 H25B 109.5 . .
C26 C25 H25C 109.5 . .
H25A C25 H25C 109.5 . .
H25B C25 H25C 109.5 . .
C28 C26 C24 107.0(6) . .
C28 C26 C25 124.9(6) . .
C24 C26 C25 125.9(6) . .
C28 C26 Rh1 71.0(3) . .
C24 C26 Rh1 72.5(4) . .
C25 C26 Rh1 134.8(4) . .
C28 C27 H27A 109.5 . .
C28 C27 H27B 109.5 . .
H27A C27 H27B 109.5 . .
C28 C27 H27C 109.5 . .
H27A C27 H27C 109.5 . .
H27B C27 H27C 109.5 . .
C28 C28 C26 108.8(4) 8_565 .
C28 C28 C27 126.4(4) 8_565 .
C26 C28 C27 124.8(6) . .
C28 C28 Rh1 71.34(15) 8_565 .
C26 C28 Rh1 71.1(3) . .
C27 C28 Rh1 124.2(4) . .
F2 C111 F1 107.4(5) . .
F2 C111 F1 107.4(5) . 8_565
F1 C111 F1 107.8(8) . 8_565
F2 C111 S1 111.8(7) . .
F1 C111 S1 111.0(5) . .
F1 C111 S1 111.0(5) 8_565 .
C22 C17 C18 115(3) . .
C22 C17 P1 129(2) . .
C18 C17 P1 116(2) . .
C17 C18 C19 118(2) . .
C17 C18 H18 120.9 . .
C19 C18 H18 120.9 . .
C20 C19 C18 125(2) . .
C20 C19 H19 117.5 . .
C18 C19 H19 117.5 . .
C19 C20 C21 117(2) . .
C19 C20 H20 121.3 . .
C21 C20 H20 121.3 . .
C20 C21 C22 121.3(16) . .
C20 C21 H21 119.3 . .
C22 C21 H21 119.3 . .
C17 C22 C21 123(2) . .
C17 C22 H22 118.6 . .
C21 C22 H22 118.6 . .
C18` C17` C22` 118(2) . .
C18` C17` P1 123.5(17) . .
C22` C17` P1 118.5(17) . .
C17` C18` C19` 125.4(18) . .
C17` C18` H18` 117.3 . .
C19` C18` H18` 117.3 . .
C18` C19` C20` 115(2) . .
C18` C19` H19` 122.5 . .
C20` C19` H19` 122.5 . .
C21` C20` C19` 121.4(18) . .
C21` C20` H20` 119.3 . .
C19` C20` H20` 119.3 . .
C20` C21` C22` 121.1(13) . .
C20` C21` H21` 119.4 . .
C22` C21` H21` 119.4 . .
C21` C22` C17` 118.9(16) . .
C21` C22` H22` 120.6 . .
C17` C22` H22` 120.6 . .
C14` C13 C14` 82(3) 8_565 .
C14` C13 C14 40.0(10) 8_565 8_565
C14` C13 C14 118.2(17) . 8_565
C14` C13 C14 118.2(17) 8_565 .
C14` C13 C14 40.0(10) . .
C14 C13 C14 141.8(11) 8_565 .
C14` C13 P1 133.5(11) 8_565 .
C14` C13 P1 133.5(11) . .
C14 C13 P1 106.6(7) 8_565 .
C14 C13 P1 106.6(7) . .
C15 C14 C13 118.7(16) . .
C15 C14 H14 120.6 . .
C13 C14 H14 120.6 . .
C16` C15 C14 110.1(17) 8_565 .
C16` C15 H15 124.9 8_565 .
C14 C15 H15 124.9 . .
C16` C15` C16` 129(8) 8_565 .
C16` C15` C14` 82(4) 8_565 .
C16` C15` C14` 134(6) . .
C16` C15` C14` 134(6) 8_565 8_565
C16` C15` C14` 82(4) . 8_565
C14` C15` C14` 56(2) . 8_565
C13 C14` C14` 49.0(13) . 8_565
C13 C14` C15` 108.5(19) . .
C14` C14` C15` 62.2(11) 8_565 .
C13 C14` C16` 130.8(17) . 8_565
C14` C14` C16` 89.3(9) 8_565 8_565
C15` C14` C16` 28.3(10) . 8_565
C15` C16` C15 129(5) . 8_565
C15` C16` C16` 26(4) . 8_565
C15 C16` C16` 142.8(9) 8_565 8_565
C15` C16` C14` 70(5) . 8_565
C15 C16` C14` 59.8(12) 8_565 8_565
C16` C16` C14` 90.7(9) 8_565 8_565

loop_
_geom_bond_atom_site_label_1
_geom_bond_atom_site_label_2
_geom_bond_distance
_geom_bond_site_symmetry_2
Rh1 N1 2.089(4) 8_565
Rh1 N1 2.089(4) .
Rh1 C28 2.199(5) 8_565
Rh1 C28 2.199(5) .
Rh1 C26 2.201(6) .
Rh1 C26 2.201(6) 8_565
Rh1 C24 2.238(8) .
Rh1 P1 2.335(2) .
S1 O2 1.433(6) .
S1 O1 1.433(5) .
S1 O1 1.433(5) 8_565
S1 C111 1.805(10) .
P1 C17 1.80(4) 8_565
P1 C17 1.80(4) .
P1 C17` 1.83(3) .
P1 C17` 1.83(3) 8_565
P1 C13 1.839(10) .
F1 C111 1.335(7) .
F2 C111 1.334(10) .
N1 C1 1.330(7) .
N1 C4 1.379(7) .
C1 C2 1.403(9) .
C1 H1 0.9500 .
C2 C3 1.348(10) .
C2 H2 0.9500 .
C3 C4 1.409(8) .
C3 H3 0.9500 .
C4 C5 1.392(6) .
C5 C4 1.392(6) 8_565
C5 C6 1.487(11) .
C6 C7 1.378(12) .
C6 C12 1.388(11) .
C7 C8 1.361(12) .
C7 H7 0.9500 .
C8 C9 1.386(12) .
C8 H8 0.9500 .
C9 C11 1.376(12) .
C9 C10 1.450(13) .
C10 N2 1.117(13) .
C11 C12 1.385(12) .
C11 H11 0.9500 .
C12 H12 0.9500 .
C23 C24 1.481(12) .
C23 H23A 0.9800 .
C23 H23B 0.9800 .
C23 H23C 0.9800 .
C24 C26 1.436(8) 8_565
C24 C26 1.436(8) .
C25 C26 1.495(9) .
C25 H25A 0.9800 .
C25 H25B 0.9800 .
C25 H25C 0.9800 .
C26 C28 1.428(8) .
C27 C28 1.502(8) .
C27 H27A 0.9800 .
C27 H27B 0.9800 .
C27 H27C 0.9800 .
C28 C28 1.407(12) 8_565
C111 F1 1.335(7) 8_565
C17 C22 1.29(3) .
C17 C18 1.37(4) .
C18 C19 1.41(4) .
C18 H18 0.9500 .
C19 C20 1.22(3) .
C19 H19 0.9500 .
C20 C21 1.30(2) .
C20 H20 0.9500 .
C21 C22 1.39(2) .
C21 H21 0.9500 .
C22 H22 0.9500 .
C17` C18` 1.35(3) .
C17` C22` 1.47(3) .
C18` C19` 1.37(3) .
C18` H18` 0.9500 .
C19` C20` 1.47(3) .
C19` H19` 0.9500 .
C20` C21` 1.36(2) .
C20` H20` 0.9500 .
C21` C22` 1.369(18) .
C21` H21` 0.9500 .
C22` H22` 0.9500 .
C13 C14` 1.177(16) 8_565
C13 C14` 1.177(16) .
C13 C14 1.63(2) 8_565
C13 C14 1.63(2) .
C14 C15 1.394(18) .
C14 H14 0.9500 .
C15 C16` 1.38(2) 8_565
C15 H15 0.9500 .
C15` C16` 0.83(3) 8_565
C15` C16` 0.83(3) .
C15` C14` 1.65(6) .
C15` C14` 1.65(6) 8_565
C14` C14` 1.54(5) 8_565
C14` C16` 1.74(2) 8_565
C16` C15 1.38(2) 8_565
C16` C16` 1.50(3) 8_565
C16` C14` 1.74(2) 8_565

loop_
_geom_torsion_atom_site_label_1
_geom_torsion_atom_site_label_2
_geom_torsion_atom_site_label_3
_geom_torsion_atom_site_label_4
_geom_torsion
_geom_torsion_site_symmetry_1
_geom_torsion_site_symmetry_4
N1 Rh1 P1 C17 66.7(9) 8_565 8_565
N1 Rh1 P1 C17 154.5(9) . 8_565
C28 Rh1 P1 C17 -19.6(10) 8_565 8_565
C28 Rh1 P1 C17 -119.1(10) . 8_565
C26 Rh1 P1 C17 -106.3(9) . 8_565
C26 Rh1 P1 C17 -32.5(9) 8_565 8_565
C24 Rh1 P1 C17 -69.4(9) . 8_565
N1 Rh1 P1 C17 -154.5(9) 8_565 .
N1 Rh1 P1 C17 -66.7(9) . .
C28 Rh1 P1 C17 119.1(10) 8_565 .
C28 Rh1 P1 C17 19.6(10) . .
C26 Rh1 P1 C17 32.5(9) . .
C26 Rh1 P1 C17 106.3(9) 8_565 .
C24 Rh1 P1 C17 69.4(9) . .
N1 Rh1 P1 C17` -169.4(8) 8_565 .
N1 Rh1 P1 C17` -81.6(8) . .
C28 Rh1 P1 C17` 104.3(8) 8_565 .
C28 Rh1 P1 C17` 4.8(8) . .
C26 Rh1 P1 C17` 17.6(8) . .
C26 Rh1 P1 C17` 91.4(8) 8_565 .
C24 Rh1 P1 C17` 54.5(7) . .
N1 Rh1 P1 C17` 81.6(8) 8_565 8_565
N1 Rh1 P1 C17` 169.4(8) . 8_565
C28 Rh1 P1 C17` -4.8(8) 8_565 8_565
C28 Rh1 P1 C17` -104.3(8) . 8_565
C26 Rh1 P1 C17` -91.4(8) . 8_565
C26 Rh1 P1 C17` -17.6(8) 8_565 8_565
C24 Rh1 P1 C17` -54.5(8) . 8_565
N1 Rh1 P1 C13 -43.89(12) 8_565 .
N1 Rh1 P1 C13 43.89(12) . .
C28 Rh1 P1 C13 -130.2(4) 8_565 .
C28 Rh1 P1 C13 130.2(4) . .
C26 Rh1 P1 C13 143.11(19) . .
C26 Rh1 P1 C13 -143.11(19) 8_565 .
C24 Rh1 P1 C13 180.000(1) . .
N1 Rh1 N1 C1 172.7(4) 8_565 .
C28 Rh1 N1 C1 -97.3(5) 8_565 .
C28 Rh1 N1 C1 -69.8(5) . .
C26 Rh1 N1 C1 -32.6(5) . .
C26 Rh1 N1 C1 -80.4(7) 8_565 .
C24 Rh1 N1 C1 -19.5(7) . .
P1 Rh1 N1 C1 85.5(5) . .
N1 Rh1 N1 C4 -20.2(5) 8_565 .
C28 Rh1 N1 C4 69.8(5) 8_565 .
C28 Rh1 N1 C4 97.3(4) . .
C26 Rh1 N1 C4 134.4(4) . .
C26 Rh1 N1 C4 86.6(6) 8_565 .
C24 Rh1 N1 C4 147.5(5) . .
P1 Rh1 N1 C4 -107.5(4) . .
C4 N1 C1 C2 1.4(7) . .
Rh1 N1 C1 C2 170.4(4) . .
N1 C1 C2 C3 -1.2(8) . .
C1 C2 C3 C4 0.5(8) . .
C1 N1 C4 C5 -179.0(6) . .
Rh1 N1 C4 C5 12.0(8) . .
C1 N1 C4 C3 -1.1(6) . .
Rh1 N1 C4 C3 -170.1(4) . .
C2 C3 C4 N1 0.4(7) . .
C2 C3 C4 C5 178.2(7) . .
N1 C4 C5 C4 5.9(12) . 8_565
C3 C4 C5 C4 -171.6(5) . 8_565
N1 C4 C5 C6 -176.0(6) . .
C3 C4 C5 C6 6.5(10) . .
C4 C5 C6 C7 90.8(5) . .
C4 C5 C6 C7 -90.8(5) 8_565 .
C4 C5 C6 C12 -89.2(5) . .
C4 C5 C6 C12 89.2(5) 8_565 .
C12 C6 C7 C8 0.000(2) . .
C5 C6 C7 C8 180.000(1) . .
C6 C7 C8 C9 0.000(1) . .
C7 C8 C9 C11 0.000(1) . .
C7 C8 C9 C10 180.000(1) . .
C11 C9 C10 N2 180.00(5) . .
C8 C9 C10 N2 0.00(5) . .
C8 C9 C11 C12 0.000(1) . .
C10 C9 C11 C12 180.000(1) . .
C9 C11 C12 C6 0.000(2) . .
C7 C6 C12 C11 0.000(2) . .
C5 C6 C12 C11 180.000(1) . .
N1 Rh1 C24 C26 21.4(6) 8_565 8_565
N1 Rh1 C24 C26 -140.9(3) . 8_565
C28 Rh1 C24 C26 -38.6(4) 8_565 8_565
C28 Rh1 C24 C26 -80.9(4) . 8_565
C26 Rh1 C24 C26 -119.5(7) . 8_565
P1 Rh1 C24 C26 120.2(4) . 8_565
N1 Rh1 C24 C26 140.9(3) 8_565 .
N1 Rh1 C24 C26 -21.4(6) . .
C28 Rh1 C24 C26 80.9(4) 8_565 .
C28 Rh1 C24 C26 38.6(4) . .
C26 Rh1 C24 C26 119.5(7) 8_565 .
P1 Rh1 C24 C26 -120.2(4) . .
N1 Rh1 C24 C23 -98.8(3) 8_565 .
N1 Rh1 C24 C23 98.8(3) . .
C28 Rh1 C24 C23 -158.85(17) 8_565 .
C28 Rh1 C24 C23 158.85(17) . .
C26 Rh1 C24 C23 120.2(4) . .
C26 Rh1 C24 C23 -120.2(4) 8_565 .
P1 Rh1 C24 C23 0.000(2) . .
C26 C24 C26 C28 -3.8(8) 8_565 .
C23 C24 C26 C28 171.0(7) . .
Rh1 C24 C26 C28 -63.1(4) . .
C26 C24 C26 C25 -167.5(4) 8_565 .
C23 C24 C26 C25 7.3(12) . .
Rh1 C24 C26 C25 133.2(6) . .
C26 C24 C26 Rh1 59.3(5) 8_565 .
C23 C24 C26 Rh1 -125.9(8) . .
N1 Rh1 C26 C28 24.8(7) 8_565 .
N1 Rh1 C26 C28 -79.4(3) . .
C28 Rh1 C26 C28 36.7(4) 8_565 .
C26 Rh1 C26 C28 79.2(4) 8_565 .
C24 Rh1 C26 C28 115.6(5) . .
P1 Rh1 C26 C28 -171.2(3) . .
N1 Rh1 C26 C24 -90.8(6) 8_565 .
N1 Rh1 C26 C24 165.0(4) . .
C28 Rh1 C26 C24 -78.9(4) 8_565 .
C28 Rh1 C26 C24 -115.6(5) . .
C26 Rh1 C26 C24 -36.4(4) 8_565 .
P1 Rh1 C26 C24 73.2(4) . .
N1 Rh1 C26 C25 145.5(6) 8_565 .
N1 Rh1 C26 C25 41.4(7) . .
C28 Rh1 C26 C25 157.5(8) 8_565 .
C28 Rh1 C26 C25 120.8(8) . .
C26 Rh1 C26 C25 -160.0(6) 8_565 .
C24 Rh1 C26 C25 -123.6(8) . .
P1 Rh1 C26 C25 -50.5(7) . .
C24 C26 C28 C28 2.3(5) . 8_565
C25 C26 C28 C28 166.3(5) . 8_565
Rh1 C26 C28 C28 -61.73(15) . 8_565
C24 C26 C28 C27 -176.8(6) . .
C25 C26 C28 C27 -12.9(9) . .
Rh1 C26 C28 C27 119.1(5) . .
C24 C26 C28 Rh1 64.1(5) . .
C25 C26 C28 Rh1 -132.0(6) . .
N1 Rh1 C28 C28 -49.60(15) 8_565 8_565
N1 Rh1 C28 C28 -137.51(13) . 8_565
C26 Rh1 C28 C28 118.4(3) . 8_565
C26 Rh1 C28 C28 37.2(2) 8_565 8_565
C24 Rh1 C28 C28 79.87(13) . 8_565
P1 Rh1 C28 C28 137.0(4) . 8_565
N1 Rh1 C28 C26 -168.0(3) 8_565 .
N1 Rh1 C28 C26 104.1(4) . .
C28 Rh1 C28 C26 -118.4(3) 8_565 .
C26 Rh1 C28 C26 -81.1(5) 8_565 .
C24 Rh1 C28 C26 -38.5(3) . .
P1 Rh1 C28 C26 18.7(6) . .
N1 Rh1 C28 C27 72.2(5) 8_565 .
N1 Rh1 C28 C27 -15.7(5) . .
C28 Rh1 C28 C27 121.9(5) 8_565 .
C26 Rh1 C28 C27 -119.8(7) . .
C26 Rh1 C28 C27 159.1(6) 8_565 .
C24 Rh1 C28 C27 -158.3(6) . .
P1 Rh1 C28 C27 -101.1(6) . .
O2 S1 C111 F2 180.0 . .
O1 S1 C111 F2 59.5(3) . .
O1 S1 C111 F2 -59.5(3) 8_565 .
O2 S1 C111 F1 60.0(5) . .
O1 S1 C111 F1 -60.5(6) . .
O1 S1 C111 F1 -179.5(5) 8_565 .
O2 S1 C111 F1 -60.0(5) . 8_565
O1 S1 C111 F1 179.5(5) . 8_565
O1 S1 C111 F1 60.5(6) 8_565 8_565
C17 P1 C17 C22 -88(3) 8_565 .
C17` P1 C17 C22 -142(9) . .
C17` P1 C17 C22 -99(3) 8_565 .
C13 P1 C17 C22 14(3) . .
Rh1 P1 C17 C22 131(2) . .
C17 P1 C17 C18 97(2) 8_565 .
C17` P1 C17 C18 43(6) . .
C17` P1 C17 C18 85.8(17) 8_565 .
C13 P1 C17 C18 -161.4(16) . .
Rh1 P1 C17 C18 -43.7(19) . .
C22 C17 C18 C19 3(2) . .
P1 C17 C18 C19 178.5(19) . .
C17 C18 C19 C20 2(2) . .
C18 C19 C20 C21 -4(4) . .
C19 C20 C21 C22 1(4) . .
C18 C17 C22 C21 -6(4) . .
P1 C17 C22 C21 179(2) . .
C20 C21 C22 C17 4(4) . .
C17 P1 C17` C18` 150.8(17) 8_565 .
C17 P1 C17` C18` -80(7) . .
C17` P1 C17` C18` 141.7(12) 8_565 .
C13 P1 C17` C18` -105.3(14) . .
Rh1 P1 C17` C18` 20.4(17) . .
C17 P1 C17` C22` -29.5(15) 8_565 .
C17 P1 C17` C22` 100(7) . .
C17` P1 C17` C22` -38.6(17) 8_565 .
C13 P1 C17` C22` 74.4(14) . .
Rh1 P1 C17` C22` -159.9(10) . .
C22` C17` C18` C19` -2.7(17) . .
P1 C17` C18` C19` 177.0(16) . .
C17` C18` C19` C20` 0.4(18) . .
C18` C19` C20` C21` 1(3) . .
C19` C20` C21` C22` 1(3) . .
C20` C21` C22` C17` -3(2) . .
C18` C17` C22` C21` 4(2) . .
P1 C17` C22` C21` -175.7(12) . .
C17 P1 C13 C14` -58.2(19) 8_565 8_565
C17 P1 C13 C14` -172.3(19) . 8_565
C17` P1 C13 C14` -166.6(18) . 8_565
C17` P1 C13 C14` -63.9(19) 8_565 8_565
Rh1 P1 C13 C14` 64.7(16) . 8_565
C17 P1 C13 C14` 172.3(19) 8_565 .
C17 P1 C13 C14` 58.2(19) . .
C17` P1 C13 C14` 63.9(19) . .
C17` P1 C13 C14` 166.6(18) 8_565 .
Rh1 P1 C13 C14` -64.7(16) . .
C17 P1 C13 C14 -23.3(12) 8_565 8_565
C17 P1 C13 C14 -137.5(12) . 8_565
C17` P1 C13 C14 -131.7(10) . 8_565
C17` P1 C13 C14 -29.1(11) 8_565 8_565
Rh1 P1 C13 C14 99.6(7) . 8_565
C17 P1 C13 C14 137.5(12) 8_565 .
C17 P1 C13 C14 23.3(12) . .
C17` P1 C13 C14 29.1(11) . .
C17` P1 C13 C14 131.7(10) 8_565 .
Rh1 P1 C13 C14 -99.6(7) . .
C14` C13 C14 C15 8(2) 8_565 .
C14` C13 C14 C15 35.3(15) . .
C14 C13 C14 C15 -36(3) 8_565 .
P1 C13 C14 C15 175.1(9) . .
C13 C14 C15 C16` -6.6(17) . 8_565
C14 C13 C14` C14` -17.4(7) 8_565 8_565
C14 C13 C14` C14` -155.8(11) . 8_565
P1 C13 C14` C14` 145.6(18) . 8_565
C14` C13 C14` C15` 19(2) 8_565 .
C14 C13 C14` C15` 2(2) 8_565 .
C14 C13 C14` C15` -136(2) . .
P1 C13 C14` C15` 164.9(18) . .
C14` C13 C14` C16` 40(2) 8_565 8_565
C14 C13 C14` C16` 22(3) 8_565 8_565
C14 C13 C14` C16` -116(2) . 8_565
P1 C13 C14` C16` -174.6(11) . 8_565
C16` C15` C14` C13 146(4) 8_565 .
C16` C15` C14` C13 8(8) . .
C14` C15` C14` C13 -16(2) 8_565 .
C16` C15` C14` C14` 163(5) 8_565 8_565
C16` C15` C14` C14` 25(6) . 8_565
C16` C15` C14` C16` -138(11) . 8_565
C14` C15` C14` C16` -163(5) 8_565 8_565
C16` C15` C16` C15 -132(8) 8_565 8_565
C14` C15` C16` C15 -11(10) . 8_565
C14` C15` C16` C15 10(5) 8_565 8_565
C14` C15` C16` C16` 122(14) . 8_565
C14` C15` C16` C16` 142(11) 8_565 8_565
C16` C15` C16` C14` -142(11) 8_565 8_565
C14` C15` C16` C14` -20(5) . 8_565
